data_4326584
loop_
_publ_author_name
'Quang Bac Nguyen'
'Kwang-Hwa Lii'

_publ_section_title
;
 Cs4UGe8O20: A Tetravalent Uranium Germanate Containing Four- and
 Five-Coordinate Germanium
;
_journal_name_full 'Inorganic Chemistry'
_journal_page_first 9936
_journal_page_last 9938
_journal_paper_doi 10.1021/ic201789f
_journal_volume 50
_journal_year 2011
_chemical_formula_moiety 'Ge8 O20 U, 4(Cs)'
_chemical_formula_sum 'Cs4 Ge8 O20 U'
_chemical_formula_weight 1670.39
_chemical_name_systematic
; 
 ? 
;
_space_group_IT_number 14
_symmetry_cell_setting monoclinic
_symmetry_space_group_name_Hall '-P 2yn'
_symmetry_space_group_name_H-M 'P 1 21/n 1'
_atom_sites_solution_primary direct
_atom_sites_solution_secondary difmap
_audit_creation_method SHELXL-97
_cell_angle_alpha 90.00
_cell_angle_beta 90.134(2)
_cell_angle_gamma 90.00
_cell_formula_units_Z 2
_cell_length_a 7.4320(4)
_cell_length_b 12.3777(6)
_cell_length_c 12.2351(6)
_cell_measurement_reflns_used 9344
_cell_measurement_temperature 296(2)
_cell_measurement_theta_max 28.44
_cell_measurement_theta_min 2.34
_cell_volume 1125.52(10)
_computing_cell_refinement 'Bruker SAINT'
_computing_data_collection 'Bruker APEX2'
_computing_data_reduction 'Bruker SAINT'
_computing_molecular_graphics 'Bruker SHELXTL'
_computing_publication_material 'Bruker SHELXTL'
_computing_structure_refinement 'SHELXL-97 (Sheldrick, 2008)'
_computing_structure_solution 'SHELXS-97 (Sheldrick, 2008)'
_diffrn_ambient_temperature 296(2)
_diffrn_measured_fraction_theta_full 0.992
_diffrn_measured_fraction_theta_max 0.992
_diffrn_measurement_device_type 'Bruker APEX-II CCD'
_diffrn_measurement_method 'phi and omega scans'
_diffrn_radiation_monochromator graphite
_diffrn_radiation_source 'fine-focus sealed tube'
_diffrn_radiation_type MoK\a
_diffrn_radiation_wavelength 0.71073
_diffrn_reflns_av_R_equivalents 0.0313
_diffrn_reflns_av_sigmaI/netI 0.0179
_diffrn_reflns_limit_h_max 9
_diffrn_reflns_limit_h_min -9
_diffrn_reflns_limit_k_max 15
_diffrn_reflns_limit_k_min -16
_diffrn_reflns_limit_l_max 16
_diffrn_reflns_limit_l_min -16
_diffrn_reflns_number 21687
_diffrn_reflns_theta_full 28.47
_diffrn_reflns_theta_max 28.47
_diffrn_reflns_theta_min 2.34
_exptl_absorpt_coefficient_mu 24.151
_exptl_absorpt_correction_T_max 0.7457
_exptl_absorpt_correction_T_min 0.6063
_exptl_absorpt_correction_type empirical
_exptl_absorpt_process_details SADABS
_exptl_crystal_colour Green
_exptl_crystal_density_diffrn 4.929
_exptl_crystal_description Polyhedra
_exptl_crystal_F_000 1456
_exptl_crystal_size_max 0.15
_exptl_crystal_size_mid 0.12
_exptl_crystal_size_min 0.12
_refine_diff_density_max 1.079
_refine_diff_density_min -1.469
_refine_diff_density_rms 0.237
_refine_ls_extinction_coef 0.0139(2)
_refine_ls_extinction_expression Fc^*^=kFc[1+0.001xFc^2^\l^3^/sin(2\q)]^-1/4^
_refine_ls_extinction_method SHELXL
_refine_ls_goodness_of_fit_ref 1.013
_refine_ls_hydrogen_treatment none
_refine_ls_matrix_type full
_refine_ls_number_parameters 152
_refine_ls_number_reflns 2823
_refine_ls_number_restraints 0
_refine_ls_restrained_S_all 1.013
_refine_ls_R_factor_all 0.0172
_refine_ls_R_factor_gt 0.0166
_refine_ls_shift/su_max 0.002
_refine_ls_shift/su_mean 0.000
_refine_ls_structure_factor_coef Fsqd
_refine_ls_weighting_details 'calc w=1/[\s^2^(Fo^2^)+(0.0244P)^2^+3.7938P] where P=(Fo^2^+2Fc^2^)/3'
_refine_ls_weighting_scheme calc
_refine_ls_wR_factor_gt 0.0430
_refine_ls_wR_factor_ref 0.0432
_reflns_number_gt 2759
_reflns_number_total 2823
_reflns_threshold_expression >2sigma(I)
_cod_data_source_file ic201789f_si_003.cif
_cod_data_source_block 1
_cod_database_code 4326584

loop_
_symmetry_equiv_pos_as_xyz
'x, y, z'
'-x+1/2, y+1/2, -z+1/2'
'-x, -y, -z'
'x-1/2, -y-1/2, z-1/2'

loop_
_atom_site_label
_atom_site_type_symbol
_atom_site_fract_x
_atom_site_fract_y
_atom_site_fract_z
_atom_site_U_iso_or_equiv
_atom_site_adp_type
_atom_site_occupancy
_atom_site_symmetry_multiplicity
_atom_site_calc_flag
_atom_site_refinement_flags
Cs1 Cs 0.00045(4) -0.07620(2) 0.33366(2) 0.03099(8) Uani 1 1 d .
Cs2 Cs -0.48707(3) -0.05936(2) -0.177928(18) 0.02001(7) Uani 1 1 d .
U1 U 0.0000 0.0000 0.0000 0.00617(6) Uani 1 2 d S
Ge1 Ge 0.03354(5) -0.39154(3) -0.00279(2) 0.00652(8) Uani 1 1 d .
Ge2 Ge 0.28257(5) 0.23548(3) -0.07331(3) 0.00695(8) Uani 1 1 d .
Ge3 Ge 0.30374(5) -0.22945(3) 0.10069(3) 0.00674(8) Uani 1 1 d .
Ge4 Ge 0.05444(5) -0.22316(3) -0.19578(3) 0.00724(8) Uani 1 1 d .
O1 O 0.1618(3) -0.3003(2) -0.09753(19) 0.0109(5) Uani 1 1 d .
O2 O 0.1641(3) 0.3111(2) 0.02161(19) 0.0134(5) Uani 1 1 d .
O3 O 0.1749(4) -0.3474(2) 0.10918(19) 0.0154(5) Uani 1 1 d .
O4 O 0.0802(4) -0.50559(18) -0.0862(2) 0.0121(5) Uani 1 1 d .
O5 O 0.2245(4) -0.2048(2) -0.2967(2) 0.0187(6) Uani 1 1 d .
O6 O 0.5035(4) 0.2504(3) -0.0212(2) 0.0182(6) Uani 1 1 d .
O7 O 0.2218(4) 0.1022(2) -0.0757(2) 0.0230(6) Uani 1 1 d .
O8 O -0.1188(3) -0.2938(2) -0.26363(19) 0.0118(5) Uani 1 1 d .
O9 O 0.2012(4) -0.1102(2) 0.0700(2) 0.0225(6) Uani 1 1 d .
O10 O -0.0119(4) -0.0958(2) -0.15494(19) 0.0162(5) Uani 1 1 d .

loop_
_atom_site_aniso_label
_atom_site_aniso_U_11
_atom_site_aniso_U_22
_atom_site_aniso_U_33
_atom_site_aniso_U_23
_atom_site_aniso_U_13
_atom_site_aniso_U_12
Cs1 0.03224(16) 0.03461(16) 0.02613(14) 0.01626(11) 0.00091(11) -0.00541(12)
Cs2 0.02313(13) 0.02093(13) 0.01596(11) -0.00318(8) -0.00160(9) -0.00233(9)
U1 0.00740(10) 0.00517(9) 0.00593(9) 0.00007(5) -0.00062(6) 0.00064(5)
Ge1 0.00769(16) 0.00538(16) 0.00650(15) -0.00053(11) -0.00005(11) -0.00068(12)
Ge2 0.00606(17) 0.00800(16) 0.00681(15) 0.00007(11) 0.00105(12) 0.00032(11)
Ge3 0.00567(17) 0.00654(16) 0.00800(15) 0.00024(11) -0.00067(12) 0.00049(11)
Ge4 0.01044(17) 0.00607(15) 0.00520(15) -0.00035(11) -0.00019(12) -0.00089(12)
O1 0.0090(11) 0.0127(12) 0.0110(11) 0.0060(9) -0.0013(9) -0.0028(9)
O2 0.0117(12) 0.0197(13) 0.0088(11) -0.0007(9) 0.0015(9) 0.0071(10)
O3 0.0200(13) 0.0151(12) 0.0112(11) 0.0034(9) -0.0050(10) -0.0090(10)
O4 0.0180(13) 0.0075(11) 0.0108(11) -0.0031(8) 0.0081(10) -0.0028(9)
O5 0.0193(14) 0.0279(15) 0.0090(11) -0.0052(10) 0.0032(10) -0.0136(11)
O6 0.0092(13) 0.0362(17) 0.0092(11) -0.0038(11) -0.0010(9) -0.0010(10)
O7 0.0257(15) 0.0130(13) 0.0303(15) -0.0045(11) 0.0148(12) -0.0078(11)
O8 0.0125(12) 0.0140(12) 0.0090(11) 0.0016(9) -0.0031(9) -0.0044(9)
O9 0.0281(15) 0.0149(13) 0.0246(14) -0.0058(10) -0.0155(12) 0.0135(11)
O10 0.0313(15) 0.0069(11) 0.0105(11) -0.0033(9) -0.0025(10) 0.0039(10)

loop_
_atom_type_symbol
_atom_type_description
_atom_type_scat_dispersion_real
_atom_type_scat_dispersion_imag
_atom_type_scat_source
O O 0.0106 0.0060 'International Tables Vol C Tables 4.2.6.8 and 6.1.1.4'
Ge Ge 0.1547 1.8001 'International Tables Vol C Tables 4.2.6.8 and 6.1.1.4'
Cs Cs -0.3680 2.1192 'International Tables Vol C Tables 4.2.6.8 and 6.1.1.4'
U U -9.6767 9.6646 'International Tables Vol C Tables 4.2.6.8 and 6.1.1.4'

loop_
_geom_angle_atom_site_label_1
_geom_angle_atom_site_label_2
_geom_angle_atom_site_label_3
_geom_angle
_geom_angle_site_symmetry_1
_geom_angle_site_symmetry_3
O10 Cs1 O1 124.68(7) 3 4_556
O10 Cs1 O6 178.43(7) 3 2_545
O1 Cs1 O6 56.61(7) 4_556 2_545
O10 Cs1 O2 130.19(7) 3 2_545
O1 Cs1 O2 104.90(6) 4_556 2_545
O6 Cs1 O2 48.65(6) 2_545 2_545
O10 Cs1 O4 91.49(6) 3 4_556
O1 Cs1 O4 47.11(6) 4_556 4_556
O6 Cs1 O4 89.01(6) 2_545 4_556
O2 Cs1 O4 130.36(6) 2_545 4_556
O10 Cs1 O8 93.07(6) 3 4_656
O1 Cs1 O8 122.28(6) 4_556 4_656
O6 Cs1 O8 86.72(7) 2_545 4_656
O2 Cs1 O8 51.90(6) 2_545 4_656
O4 Cs1 O8 168.41(6) 4_556 4_656
O10 Cs1 O7 56.21(6) 3 3
O1 Cs1 O7 79.60(6) 4_556 3
O6 Cs1 O7 125.34(7) 2_545 3
O2 Cs1 O7 140.30(6) 2_545 3
O4 Cs1 O7 81.93(6) 4_556 3
O8 Cs1 O7 91.77(6) 4_656 3
O10 Cs1 O9 54.87(6) 3 .
O1 Cs1 O9 122.20(6) 4_556 .
O6 Cs1 O9 125.59(7) 2_545 .
O2 Cs1 O9 96.65(6) 2_545 .
O4 Cs1 O9 132.36(6) 4_556 .
O8 Cs1 O9 45.13(6) 4_656 .
O7 Cs1 O9 52.17(6) 3 .
O10 Cs1 O5 102.43(6) 3 4_556
O1 Cs1 O5 46.22(6) 4_556 4_556
O6 Cs1 O5 79.11(7) 2_545 4_556
O2 Cs1 O5 109.17(6) 2_545 4_556
O4 Cs1 O5 80.65(6) 4_556 4_556
O8 Cs1 O5 87.96(6) 4_656 4_556
O7 Cs1 O5 46.24(6) 3 4_556
O9 Cs1 O5 76.15(6) . 4_556
O10 Cs1 O3 65.90(6) 3 2
O1 Cs1 O3 147.80(6) 4_556 2
O6 Cs1 O3 112.53(6) 2_545 2
O2 Cs1 O3 75.01(6) 2_545 2
O4 Cs1 O3 107.87(6) 4_556 2
O8 Cs1 O3 83.71(6) 4_656 2
O7 Cs1 O3 121.59(6) 3 2
O9 Cs1 O3 89.30(6) . 2
O5 Cs1 O3 165.15(5) 4_556 2
O10 Cs1 Ge1 116.77(5) 3 4_556
O1 Cs1 Ge1 26.53(4) 4_556 4_556
O6 Cs1 Ge1 63.90(5) 2_545 4_556
O2 Cs1 Ge1 109.64(4) 2_545 4_556
O4 Cs1 Ge1 26.00(4) 4_556 4_556
O8 Cs1 Ge1 145.96(4) 4_656 4_556
O7 Cs1 Ge1 91.88(5) 3 4_556
O9 Cs1 Ge1 142.80(5) . 4_556
O5 Cs1 Ge1 70.68(4) 4_556 4_556
O3 Cs1 Ge1 122.12(4) 2 4_556
O10 Cs1 Ge2 154.48(5) 3 2_545
O1 Cs1 Ge2 80.85(4) 4_556 2_545
O6 Cs1 Ge2 24.25(5) 2_545 2_545
O2 Cs1 Ge2 24.63(4) 2_545 2_545
O4 Cs1 Ge2 108.81(4) 4_556 2_545
O8 Cs1 Ge2 70.11(4) 4_656 2_545
O7 Cs1 Ge2 139.92(5) 3 2_545
O9 Cs1 Ge2 114.56(4) . 2_545
O5 Cs1 Ge2 96.18(4) 4_556 2_545
O3 Cs1 Ge2 92.53(4) 2 2_545
Ge1 Cs1 Ge2 85.745(9) 4_556 2_545
O4 Cs2 O3 51.02(6) 2_454 4
O4 Cs2 O5 62.24(7) 2_454 1_455
O3 Cs2 O5 70.39(7) 4 1_455
O4 Cs2 O7 94.67(7) 2_454 1_455
O3 Cs2 O7 145.68(7) 4 1_455
O5 Cs2 O7 94.44(7) 1_455 1_455
O4 Cs2 O9 112.94(7) 2_454 3
O3 Cs2 O9 109.04(7) 4 3
O5 Cs2 O9 174.50(7) 1_455 3
O7 Cs2 O9 83.12(7) 1_455 3
O4 Cs2 O6 145.55(7) 2_454 3
O3 Cs2 O6 111.01(7) 4 3
O5 Cs2 O6 84.69(7) 1_455 3
O7 Cs2 O6 97.42(7) 1_455 3
O9 Cs2 O6 100.48(7) 3 3
O4 Cs2 O8 69.31(6) 2_454 2_454
O3 Cs2 O8 95.25(6) 4 2_454
O5 Cs2 O8 127.09(7) 1_455 2_454
O7 Cs2 O8 68.97(6) 1_455 2_454
O9 Cs2 O8 47.42(6) 3 2_454
O6 Cs2 O8 144.99(6) 3 2_454
O4 Cs2 O10 108.99(6) 2_454 .
O3 Cs2 O10 68.45(6) 4 .
O5 Cs2 O10 129.47(7) 1_455 .
O7 Cs2 O10 135.81(6) 1_455 .
O9 Cs2 O10 53.59(6) 3 .
O6 Cs2 O10 83.85(6) 3 .
O8 Cs2 O10 84.88(6) 2_454 .
O4 Cs2 O7 160.83(7) 2_454 3
O3 Cs2 O7 116.32(6) 4 3
O5 Cs2 O7 131.55(7) 1_455 3
O7 Cs2 O7 96.94(7) 1_455 3
O9 Cs2 O7 53.81(6) 3 3
O6 Cs2 O7 47.21(6) 3 3
O8 Cs2 O7 100.85(6) 2_454 3
O10 Cs2 O7 52.60(6) . 3
O4 Cs2 Ge3 96.14(4) 2_454 3
O3 Cs2 Ge3 113.91(5) 4 3
O5 Cs2 Ge3 149.70(6) 1_455 3
O7 Cs2 Ge3 64.74(5) 1_455 3
O9 Cs2 Ge3 25.16(5) 3 3
O6 Cs2 Ge3 118.19(5) 3 3
O8 Cs2 Ge3 26.83(4) 2_454 3
O10 Cs2 Ge3 75.77(4) . 3
O7 Cs2 Ge3 75.31(4) 3 3
O4 Cs2 Ge4 82.31(5) 2_454 1_455
O3 Cs2 Ge4 95.66(5) 4 1_455
O5 Cs2 Ge4 25.89(5) 1_455 1_455
O7 Cs2 Ge4 76.10(5) 1_455 1_455
O9 Cs2 Ge4 155.29(5) 3 1_455
O6 Cs2 Ge4 69.62(5) 3 1_455
O8 Cs2 Ge4 132.08(4) 2_454 1_455
O10 Cs2 Ge4 142.04(4) . 1_455
O7 Cs2 Ge4 115.29(4) 3 1_455
Ge3 Cs2 Ge4 140.600(10) 3 1_455
O4 Cs2 Ge1 26.43(4) 2_454 4
O3 Cs2 Ge1 25.42(4) 4 4
O5 Cs2 Ge1 59.05(5) 1_455 4
O7 Cs2 Ge1 120.48(6) 1_455 4
O9 Cs2 Ge1 118.07(5) 3 4
O6 Cs2 Ge1 127.21(5) 3 4
O8 Cs2 Ge1 85.99(4) 2_454 4
O10 Cs2 Ge1 91.08(4) . 4
O7 Cs2 Ge1 141.54(4) 3 4
Ge3 Cs2 Ge1 111.101(9) 3 4
Ge4 Cs2 Ge1 84.446(8) 1_455 4
O9 U1 O9 180.0 3 .
O9 U1 O10 91.55(10) 3 3
O9 U1 O10 88.45(10) . 3
O9 U1 O10 88.46(10) 3 .
O9 U1 O10 91.55(10) . .
O10 U1 O10 180.0 3 .
O9 U1 O7 89.36(12) 3 .
O9 U1 O7 90.64(12) . .
O10 U1 O7 91.32(10) 3 .
O10 U1 O7 88.68(10) . .
O9 U1 O7 90.64(12) 3 3
O9 U1 O7 89.36(12) . 3
O10 U1 O7 88.68(10) 3 3
O10 U1 O7 91.32(10) . 3
O7 U1 O7 180.0 . 3
O9 U1 Cs1 121.25(8) 3 .
O9 U1 Cs1 58.75(8) . .
O10 U1 Cs1 45.07(6) 3 .
O10 U1 Cs1 134.93(6) . .
O7 U1 Cs1 121.51(8) . .
O7 U1 Cs1 58.49(8) 3 .
O9 U1 Cs1 58.75(8) 3 3
O9 U1 Cs1 121.25(8) . 3
O10 U1 Cs1 134.93(6) 3 3
O10 U1 Cs1 45.07(6) . 3
O7 U1 Cs1 58.49(8) . 3
O7 U1 Cs1 121.51(8) 3 3
Cs1 U1 Cs1 180.0 . 3
O9 U1 Cs2 131.71(8) 3 3
O9 U1 Cs2 48.29(8) . 3
O10 U1 Cs2 56.40(7) 3 3
O10 U1 Cs2 123.59(7) . 3
O7 U1 Cs2 59.98(8) . 3
O7 U1 Cs2 120.02(8) 3 3
Cs1 U1 Cs2 62.912(6) . 3
Cs1 U1 Cs2 117.088(6) 3 3
O9 U1 Cs2 48.29(8) 3 .
O9 U1 Cs2 131.71(8) . .
O10 U1 Cs2 123.59(7) 3 .
O10 U1 Cs2 56.41(7) . .
O7 U1 Cs2 120.02(8) . .
O7 U1 Cs2 59.98(8) 3 .
Cs1 U1 Cs2 117.087(6) . .
Cs1 U1 Cs2 62.913(6) 3 .
Cs2 U1 Cs2 180.0 3 .
O9 U1 Cs2 60.37(8) 3 3_455
O9 U1 Cs2 119.62(8) . 3_455
O10 U1 Cs2 62.02(7) 3 3_455
O10 U1 Cs2 117.98(7) . 3_455
O7 U1 Cs2 136.74(7) . 3_455
O7 U1 Cs2 43.26(7) 3 3_455
Cs1 U1 Cs2 63.881(6) . 3_455
Cs1 U1 Cs2 116.119(6) 3 3_455
Cs2 U1 Cs2 116.515(6) 3 3_455
Cs2 U1 Cs2 63.484(6) . 3_455
O9 U1 Cs2 119.63(8) 3 1_655
O9 U1 Cs2 60.38(8) . 1_655
O10 U1 Cs2 117.98(7) 3 1_655
O10 U1 Cs2 62.02(7) . 1_655
O7 U1 Cs2 43.26(7) . 1_655
O7 U1 Cs2 136.74(7) 3 1_655
Cs1 U1 Cs2 116.119(6) . 1_655
Cs1 U1 Cs2 63.881(6) 3 1_655
Cs2 U1 Cs2 63.485(6) 3 1_655
Cs2 U1 Cs2 116.516(6) . 1_655
Cs2 U1 Cs2 180.000(3) 3_455 1_655
O4 Ge1 O2 121.97(12) . 3
O4 Ge1 O3 124.16(13) . .
O2 Ge1 O3 113.86(12) 3 .
O4 Ge1 O4 83.29(11) . 3_545
O2 Ge1 O4 94.67(12) 3 3_545
O3 Ge1 O4 91.56(11) . 3_545
O4 Ge1 O1 91.33(11) . .
O2 Ge1 O1 90.21(11) 3 .
O3 Ge1 O1 89.48(11) . .
O4 Ge1 O1 174.11(11) 3_545 .
O4 Ge1 Ge1 43.05(8) . 3_545
O2 Ge1 Ge1 113.59(9) 3 3_545
O3 Ge1 Ge1 112.58(8) . 3_545
O4 Ge1 Ge1 40.24(7) 3_545 3_545
O1 Ge1 Ge1 134.34(8) . 3_545
O4 Ge1 Cs2 117.09(8) . 4_656
O2 Ge1 Cs2 100.25(8) 3 4_656
O3 Ge1 Cs2 47.25(8) . 4_656
O4 Ge1 Cs2 46.09(8) 3_545 4_656
O1 Ge1 Cs2 136.09(7) . 4_656
Ge1 Ge1 Cs2 79.602(13) 3_545 4_656
O4 Ge1 Cs1 57.76(8) . 4_655
O2 Ge1 Cs1 134.35(8) 3 4_655
O3 Ge1 Cs1 84.64(9) . 4_655
O4 Ge1 Cs1 127.60(8) 3_545 4_655
O1 Ge1 Cs1 46.75(8) . 4_655
Ge1 Ge1 Cs1 94.155(16) 3_545 4_655
Cs2 Ge1 Cs1 120.685(10) 4_656 4_655
O7 Ge2 O2 113.45(13) . .
O7 Ge2 O5 112.52(14) . 2_554
O2 Ge2 O5 111.45(12) . 2_554
O7 Ge2 O6 110.60(15) . .
O2 Ge2 O6 100.05(12) . .
O5 Ge2 O6 107.97(13) 2_554 .
O7 Ge2 Cs2 66.03(11) . 3
O2 Ge2 Cs2 88.43(8) . 3
O5 Ge2 Cs2 157.34(9) 2_554 3
O6 Ge2 Cs2 55.82(10) . 3
O7 Ge2 Cs1 131.92(10) . 2
O2 Ge2 Cs1 53.83(8) . 2
O5 Ge2 Cs1 114.99(10) 2_554 2
O6 Ge2 Cs1 46.84(9) . 2
Cs2 Ge2 Cs1 67.398(8) 3 2
O7 Ge2 Cs2 43.11(10) . 1_655
O2 Ge2 Cs2 151.06(9) . 1_655
O5 Ge2 Cs2 95.76(9) 2_554 1_655
O6 Ge2 Cs2 79.82(10) . 1_655
Cs2 Ge2 Cs2 67.352(8) 3 1_655
Cs1 Ge2 Cs2 123.458(10) 2 1_655
O7 Ge2 Cs1 54.22(10) . 3
O2 Ge2 Cs1 119.77(8) . 3
O5 Ge2 Cs1 60.46(10) 2_554 3
O6 Ge2 Cs1 140.16(9) . 3
Cs2 Ge2 Cs1 119.804(10) 3 3
Cs1 Ge2 Cs1 171.477(11) 2 3
Cs2 Ge2 Cs1 64.990(8) 1_655 3
O9 Ge3 O3 119.45(14) . .
O9 Ge3 O6 111.85(15) . 3_655
O3 Ge3 O6 110.96(14) . 3_655
O9 Ge3 O8 102.09(12) . 4_656
O3 Ge3 O8 104.79(11) . 4_656
O6 Ge3 O8 106.17(12) 3_655 4_656
O9 Ge3 Cs2 54.60(10) . 3
O3 Ge3 Cs2 158.76(9) . 3
O6 Ge3 Cs2 89.13(10) 3_655 3
O8 Ge3 Cs2 61.23(8) 4_656 3
O9 Ge3 Cs1 60.40(10) . .
O3 Ge3 Cs1 92.45(9) . .
O6 Ge3 Cs1 154.82(9) 3_655 .
O8 Ge3 Cs1 56.91(8) 4_656 .
Cs2 Ge3 Cs1 66.678(8) 3 .
O9 Ge3 Cs2 64.11(11) . 1_655
O3 Ge3 Cs2 130.90(8) . 1_655
O6 Ge3 Cs2 48.34(10) 3_655 1_655
O8 Ge3 Cs2 122.95(8) 4_656 1_655
Cs2 Ge3 Cs2 67.698(8) 3 1_655
Cs1 Ge3 Cs2 121.640(10) . 1_655
O9 Ge3 Cs1 117.95(10) . 4_655
O3 Ge3 Cs1 76.48(9) . 4_655
O6 Ge3 Cs1 38.61(9) 3_655 4_655
O8 Ge3 Cs1 133.40(8) 4_656 4_655
Cs2 Ge3 Cs1 124.742(10) 3 4_655
Cs1 Ge3 Cs1 166.260(12) . 4_655
Cs2 Ge3 Cs1 63.195(8) 1_655 4_655
O9 Ge3 Cs2 115.85(11) . 4_656
O3 Ge3 Cs2 35.65(8) . 4_656
O6 Ge3 Cs2 131.71(10) 3_655 4_656
O8 Ge3 Cs2 71.07(8) 4_656 4_656
Cs2 Ge3 Cs2 124.663(9) 3 4_656
Cs1 Ge3 Cs2 64.536(8) . 4_656
Cs2 Ge3 Cs2 165.978(10) 1_655 4_656
Cs1 Ge3 Cs2 107.850(10) 4_655 4_656
O10 Ge4 O1 115.78(12) . .
O10 Ge4 O8 112.35(12) . .
O1 Ge4 O8 112.90(11) . .
O10 Ge4 O5 106.72(13) . .
O1 Ge4 O5 103.00(13) . .
O8 Ge4 O5 104.79(11) . .
O10 Ge4 Cs2 76.32(10) . 1_655
O1 Ge4 Cs2 81.33(8) . 1_655
O8 Ge4 Cs2 154.84(8) . 1_655
O5 Ge4 Cs2 50.48(8) . 1_655
O10 Ge4 Cs1 42.60(8) . 3
O1 Ge4 Cs1 146.34(8) . 3
O8 Ge4 Cs1 100.54(8) . 3
O5 Ge4 Cs1 70.70(10) . 3
Cs2 Ge4 Cs1 69.204(8) 1_655 3
O10 Ge4 Cs1 138.50(9) . 4_655
O1 Ge4 Cs1 40.82(8) . 4_655
O8 Ge4 Cs1 109.03(8) . 4_655
O5 Ge4 Cs1 64.51(10) . 4_655
Cs2 Ge4 Cs1 67.434(9) 1_655 4_655
Cs1 Ge4 Cs1 130.960(10) 3 4_655
Ge4 O1 Ge1 121.80(13) . .
Ge4 O1 Cs1 117.55(11) . 4_655
Ge1 O1 Cs1 106.71(10) . 4_655
Ge2 O2 Ge1 129.23(14) . 3
Ge2 O2 Cs1 101.54(10) . 2
Ge1 O2 Cs1 116.43(11) 3 2
Ge3 O3 Ge1 121.63(13) . .
Ge3 O3 Cs2 125.13(11) . 4_656
Ge1 O3 Cs2 107.34(10) . 4_656
Ge3 O3 Cs1 106.67(11) . 2_545
Ge1 O3 Cs1 106.41(10) . 2_545
Cs2 O3 Cs1 79.30(5) 4_656 2_545
Ge1 O4 Ge1 96.71(11) . 3_545
Ge1 O4 Cs2 132.46(12) . 2_444
Ge1 O4 Cs2 107.48(10) 3_545 2_444
Ge1 O4 Cs1 96.24(9) . 4_655
Ge1 O4 Cs1 141.04(12) 3_545 4_655
Cs2 O4 Cs1 89.93(6) 2_444 4_655
Ge2 O5 Ge4 123.65(15) 2_544 .
Ge2 O5 Cs2 132.66(12) 2_544 1_655
Ge4 O5 Cs2 103.64(10) . 1_655
Ge2 O5 Cs1 95.54(11) 2_544 4_655
Ge4 O5 Cs1 90.08(10) . 4_655
Cs2 O5 Cs1 81.16(6) 1_655 4_655
Ge3 O6 Ge2 122.94(15) 3_655 .
Ge3 O6 Cs1 121.02(13) 3_655 2
Ge2 O6 Cs1 108.91(12) . 2
Ge3 O6 Cs2 109.00(12) 3_655 3
Ge2 O6 Cs2 98.67(11) . 3
Cs1 O6 Cs2 87.20(6) 2 3
Ge2 O7 U1 136.08(15) . .
Ge2 O7 Cs2 115.48(12) . 1_655
U1 O7 Cs2 107.59(10) . 1_655
Ge2 O7 Cs1 102.93(13) . 3
U1 O7 Cs1 88.61(9) . 3
Cs2 O7 Cs1 84.85(6) 1_655 3
Ge2 O7 Cs2 89.06(11) . 3
U1 O7 Cs2 87.93(9) . 3
Cs2 O7 Cs2 83.06(7) 1_655 3
Cs1 O7 Cs2 165.77(9) 3 3
Ge4 O8 Ge3 126.43(14) . 4
Ge4 O8 Cs2 113.75(11) . 2_444
Ge3 O8 Cs2 91.94(9) 4 2_444
Ge4 O8 Cs1 131.62(11) . 4
Ge3 O8 Cs1 97.63(9) 4 4
Cs2 O8 Cs1 79.39(5) 2_444 4
Ge3 O9 U1 158.18(17) . .
Ge3 O9 Cs2 100.23(11) . 3
U1 O9 Cs2 101.55(10) . 3
Ge3 O9 Cs1 95.20(11) . .
U1 O9 Cs1 89.63(9) . .
Cs2 O9 Cs1 80.34(6) 3 .
Ge4 O10 U1 135.91(13) . .
Ge4 O10 Cs1 114.90(11) . 3
U1 O10 Cs1 103.67(9) . 3
Ge4 O10 Cs2 112.07(11) . .
U1 O10 Cs2 92.13(8) . .
Cs1 O10 Cs2 83.39(6) 3 .

loop_
_geom_bond_atom_site_label_1
_geom_bond_atom_site_label_2
_geom_bond_distance
_geom_bond_site_symmetry_2
Cs1 O10 3.053(3) 3
Cs1 O1 3.065(3) 4_556
Cs1 O6 3.142(3) 2_545
Cs1 O2 3.358(3) 2_545
Cs1 O4 3.429(3) 4_556
Cs1 O8 3.468(2) 4_656
Cs1 O7 3.573(3) 3
Cs1 O9 3.582(3) .
Cs1 O5 3.752(3) 4_556
Cs1 O3 3.785(3) 2
Cs1 Ge1 4.0295(5) 4_556
Cs1 Ge2 4.0754(4) 2_545
Cs2 O4 3.040(3) 2_454
Cs2 O3 3.095(2) 4
Cs2 O5 3.152(3) 1_455
Cs2 O7 3.203(3) 1_455
Cs2 O9 3.263(3) 3
Cs2 O6 3.398(3) 3
Cs2 O8 3.455(3) 2_454
Cs2 O10 3.570(3) .
Cs2 O7 3.711(3) 3
Cs2 Ge3 3.9397(4) 3
Cs2 Ge4 3.9706(5) 1_455
Cs2 Ge1 4.0242(4) 4
U1 O9 2.197(3) 3
U1 O9 2.197(3) .
U1 O10 2.237(2) 3
U1 O10 2.237(2) .
U1 O7 2.277(3) .
U1 O7 2.277(3) 3
U1 Cs1 4.1900(3) 3
U1 Cs2 4.2832(3) 3
U1 Cs2 4.4554(3) 3_455
U1 Cs2 4.4554(3) 1_655
Ge1 O4 1.777(2) .
Ge1 O2 1.789(2) 3
Ge1 O3 1.809(2) .
Ge1 O4 1.878(2) 3_545
Ge1 O1 1.880(2) .
Ge1 Ge1 2.7317(7) 3_545
Ge1 Cs2 4.0241(4) 4_656
Ge1 Cs1 4.0295(5) 4_655
Ge2 O7 1.710(3) .
Ge2 O2 1.733(2) .
Ge2 O5 1.754(2) 2_554
Ge2 O6 1.770(3) .
Ge2 Cs2 4.0608(4) 3
Ge2 Cs1 4.0754(4) 2
Ge2 Cs2 4.2306(5) 1_655
Ge2 Cs1 4.2927(5) 3
Ge3 O9 1.702(3) .
Ge3 O3 1.749(2) .
Ge3 O6 1.753(3) 3_655
Ge3 O8 1.779(2) 4_656
Ge3 Cs2 3.9398(4) 3
Ge3 Cs2 4.3006(4) 1_655
Ge3 Cs1 4.3151(4) 4_655
Ge3 Cs2 4.3439(4) 4_656
Ge4 O10 1.726(2) .
Ge4 O1 1.729(2) .
Ge4 O8 1.762(2) .
Ge4 O5 1.784(3) .
Ge4 Cs2 3.9707(5) 1_655
Ge4 Cs1 4.0913(5) 3
Ge4 Cs1 4.1569(5) 4_655
O1 Cs1 3.065(3) 4_655
O2 Ge1 1.789(2) 3
O2 Cs1 3.358(3) 2
O3 Cs2 3.095(2) 4_656
O3 Cs1 3.785(3) 2_545
O4 Ge1 1.878(2) 3_545
O4 Cs2 3.040(3) 2_444
O4 Cs1 3.429(3) 4_655
O5 Ge2 1.754(2) 2_544
O5 Cs2 3.152(3) 1_655
O5 Cs1 3.752(3) 4_655
O6 Ge3 1.753(3) 3_655
O6 Cs1 3.142(3) 2
O6 Cs2 3.398(3) 3
O7 Cs2 3.203(3) 1_655
O7 Cs1 3.573(3) 3
O7 Cs2 3.711(3) 3
O8 Ge3 1.779(2) 4
O8 Cs2 3.455(3) 2_444
O8 Cs1 3.468(2) 4
O9 Cs2 3.263(3) 3
O10 Cs1 3.053(3) 3
